data_6000028
loop_
_publ_author_name
'Park, H.'
'Barbier, J.'

_publ_section_title
;
 Crystal structures of new gallo-borates MGa2B2O7, m = Sr, Ba
;
_journal_name_full 'Journal of Solid State Chemistry'
_journal_page_first 598
_journal_page_last 602
_journal_paper_doi 10.1006/jssc.2000.8901
_journal_volume 154
_journal_year 2000
_chemical_formula_sum 'B2 Ba Ga2 O7'
_space_group_IT_number 63
_space_group_name_Hall '-C 2c 2'
_space_group_name_H-M_alt 'C m c m'
_symmetry_space_group_name_Hall '-C 2c 2'
_symmetry_space_group_name_H-M 'C m c m'
_cell_angle_alpha 90.000
_cell_angle_beta 90.000
_cell_angle_gamma 90.000
_cell_formula_units_Z 4
_cell_length_a 11.7434(6)
_cell_length_b 8.7076(4)
_cell_length_c 5.8038(3)
_cell_volume 593.48
_cod_database_code 6000028

loop_
_symmetry_equiv_pos_as_xyz
x,y,z
-x,-y,z+1/2
x,-y,-z
-x,y,-z+1/2
-x,-y,-z
x,y,-z-1/2
-x,y,z
x,-y,z-1/2
x+1/2,y+1/2,z
-x+1/2,-y+1/2,z+1/2
x+1/2,-y+1/2,-z
-x+1/2,y+1/2,-z+1/2
-x+1/2,-y+1/2,-z
x+1/2,y+1/2,-z-1/2
-x+1/2,y+1/2,z
x+1/2,-y+1/2,z-1/2

loop_
_atom_site_label
_atom_site_fract_x
_atom_site_fract_y
_atom_site_fract_z
_atom_site_adp_type
_atom_site_B_iso_or_equiv
Ba 0.5 0.3045(3) 0.25 Biso 0.3
Ga 0.2076(2) 0.0819(4) 0.25 Biso 0.3
B 0.3951(6) 0.8899(9) 0.25 Biso 0.5
O1 0.5 0.8214(15) 0.25 Biso 0.5
O2 0.1993(7) 0.2969(14) 0.25 Biso 0.5
O3 0.3709(8) 0.0439(9) 0.25 Biso 0.5
O4 0.1370(8) 0.0 0.0 Biso 0.5
